data_7212216
loop_
_publ_author_name
'Li, Shaoguang'
'Wu, Biao'
'Hao, Yongjing'
'Liu, Yanyan'
'Yang, Xiao-Juan'

_publ_section_title
;
 1D \\rightarrow 1D Two-fold parallel interpenetrated coordination
 polymers with a bis(pyridylurea) ligand
;
_journal_issue 7
_journal_name_full CrystEngComm
_journal_page_first 2001
_journal_paper_doi 10.1039/b922566h
_journal_volume 12
_journal_year 2010
_chemical_formula_sum 'C30 H40 Cd N14 O12'
_chemical_formula_weight 901.16
_chemical_name_systematic
;
?
;
_space_group_IT_number 72
_symmetry_cell_setting orthorhombic
_symmetry_space_group_name_Hall '-I 2 2c'
_symmetry_space_group_name_H-M 'I b a m'
_atom_sites_solution_hydrogens geom
_atom_sites_solution_primary direct
_atom_sites_solution_secondary difmap
_audit_creation_method SHELXL-97
_cell_angle_alpha 90.00
_cell_angle_beta 90.00
_cell_angle_gamma 90.00
_cell_formula_units_Z 4
_cell_length_a 14.2829(14)
_cell_length_b 15.3547(15)
_cell_length_c 18.6193(18)
_cell_measurement_temperature 173(2)
_cell_volume 4083.4(7)
_computing_cell_refinement 'Bruker SMART'
_computing_data_collection 'Bruker SMART APEX II'
_computing_data_reduction 'Bruker SAINT'
_computing_structure_refinement 'SHELXL-97 (Sheldrick, 1997)'
_computing_structure_solution 'SHELXS-97 (Sheldrick, 1990)'
_diffrn_ambient_temperature 173(2)
_diffrn_measured_fraction_theta_full 0.998
_diffrn_measured_fraction_theta_max 0.998
_diffrn_measurement_device_type 'Bruker APEX II area detector'
_diffrn_measurement_method '\w scans'
_diffrn_radiation_monochromator graphite
_diffrn_radiation_source 'fine-focus sealed tube'
_diffrn_radiation_type MoK\a
_diffrn_radiation_wavelength 0.71073
_diffrn_reflns_av_R_equivalents 0.0506
_diffrn_reflns_av_sigmaI/netI 0.0293
_diffrn_reflns_limit_h_max 17
_diffrn_reflns_limit_h_min -17
_diffrn_reflns_limit_k_max 18
_diffrn_reflns_limit_k_min -18
_diffrn_reflns_limit_l_max 19
_diffrn_reflns_limit_l_min -22
_diffrn_reflns_number 14027
_diffrn_reflns_theta_full 25.99
_diffrn_reflns_theta_max 25.99
_diffrn_reflns_theta_min 1.95
_exptl_absorpt_coefficient_mu 0.609
_exptl_absorpt_correction_T_max 0.8879
_exptl_absorpt_correction_T_min 0.8578
_exptl_absorpt_correction_type multi-scan
_exptl_absorpt_process_details SADABS
_exptl_crystal_colour colorless
_exptl_crystal_density_diffrn 1.466
_exptl_crystal_density_method 'not measured'
_exptl_crystal_description Block
_exptl_crystal_F_000 1848
_exptl_crystal_size_max 0.26
_exptl_crystal_size_mid 0.22
_exptl_crystal_size_min 0.20
_refine_diff_density_max 0.423
_refine_diff_density_min -0.434
_refine_diff_density_rms 0.072
_refine_ls_extinction_method none
_refine_ls_goodness_of_fit_ref 1.072
_refine_ls_hydrogen_treatment constr
_refine_ls_matrix_type full
_refine_ls_number_parameters 153
_refine_ls_number_reflns 2073
_refine_ls_number_restraints 0
_refine_ls_restrained_S_all 1.072
_refine_ls_R_factor_all 0.0574
_refine_ls_R_factor_gt 0.0481
_refine_ls_shift/su_max 0.000
_refine_ls_shift/su_mean 0.000
_refine_ls_structure_factor_coef Fsqd
_refine_ls_weighting_details 'calc w=1/[\s^2^(Fo^2^)+(0.0406P)^2^+13.6222P] where P=(Fo^2^+2Fc^2^)/3'
_refine_ls_weighting_scheme calc
_refine_ls_wR_factor_gt 0.1039
_refine_ls_wR_factor_ref 0.1073
_reflns_number_gt 1774
_reflns_number_total 2073
_reflns_threshold_expression >2sigma(I)
_cod_data_source_file b922566h.txt
_cod_data_source_block CdL2(NO3)2
_cod_depositor_comments
;
The following automatic conversions were performed:

'_exptl_absorpt_correction_type' value 'Multi-scan' changed to
'multi-scan' according to
/home/saulius/struct/CIF-dictionaries/cif_core.dic dictionary named
'cif_core.dic' version 2.4.2 from 2011-04-26.

Automatic conversion script
Id: cif_fix_values 1891 2012-01-12 08:04:46Z andrius 
;
_cod_original_sg_symbol_H-M Ibam
_cod_database_code 7212216

loop_
_symmetry_equiv_pos_as_xyz
'x, y, z'
'-x, -y, z'
'-x+1/2, y+1/2, -z'
'x+1/2, -y+1/2, -z'
'x+1/2, y+1/2, z+1/2'
'-x+1/2, -y+1/2, z+1/2'
'-x+1, y+1, -z+1/2'
'x+1, -y+1, -z+1/2'
'-x, -y, -z'
'x, y, -z'
'x-1/2, -y-1/2, z'
'-x-1/2, y-1/2, z'
'-x+1/2, -y+1/2, -z+1/2'
'x+1/2, y+1/2, -z+1/2'
'x, -y, z+1/2'
'-x, y, z+1/2'

loop_
_atom_site_label
_atom_site_type_symbol
_atom_site_fract_x
_atom_site_fract_y
_atom_site_fract_z
_atom_site_U_iso_or_equiv
_atom_site_adp_type
_atom_site_occupancy
_atom_site_symmetry_multiplicity
_atom_site_calc_flag
_atom_site_refinement_flags
Cd1 Cd 0.0000 0.0000 0.0000 0.03663(18) Uani 1 4 d S
O1 O -0.0771(2) 0.1350(2) 0.0000 0.0405(8) Uani 1 2 d S
H101 H -0.0744 0.1599 0.0473 0.049 Uiso 1 1 d R
O2 O 0.16682(18) 0.18804(16) 0.34304(14) 0.0425(6) Uani 1 1 d .
O3 O 0.4268(3) 0.0434(3) 0.2554(3) 0.0408(19) Uani 0.500(10) 1 d P
O4 O 0.5000 0.0824(5) 0.2500 0.0437(16) Uani 0.50 2 d SP
O5 O 0.5063(4) 1.0306(3) 0.4372(3) 0.0471(13) Uani 0.50 1 d P
O6 O 0.4499(5) 0.9416(5) 0.5000 0.0433(17) Uani 0.50 2 d SP
N1 N 0.0980(2) 0.04612(19) 0.09337(16) 0.0397(7) Uani 1 1 d .
N2 N 0.2693(2) 0.1338(2) 0.26180(16) 0.0432(8) Uani 1 1 d .
H2A H 0.3297 0.1274 0.2540 0.052 Uiso 1 1 calc R
N3 N 0.3259(2) 0.18421(19) 0.36742(16) 0.0415(7) Uani 1 1 d .
H3 H 0.3803 0.1627 0.3542 0.050 Uiso 1 1 calc R
N4 N 0.5000 0.0000 0.2500 0.0464(15) Uani 1 4 d S
N5 N 0.5000 1.0000 0.5000 0.0454(15) Uani 1 4 d S
C1 C 0.0587(2) 0.0960(2) 0.14758(18) 0.0314(7) Uani 1 1 d .
H1 H -0.0059 0.1106 0.1457 0.038 Uiso 1 1 calc R
C2 C 0.1133(2) 0.1246(2) 0.2047(2) 0.0399(8) Uani 1 1 d .
H2 H 0.0861 0.1580 0.2422 0.048 Uiso 1 1 calc R
C3 C 0.2083(3) 0.1038(2) 0.2065(2) 0.0418(9) Uani 1 1 d .
C4 C 0.2473(2) 0.0549(2) 0.15250(18) 0.0323(7) Uani 1 1 d .
H4 H 0.3121 0.0411 0.1540 0.039 Uiso 1 1 calc R
C5 C 0.1929(2) 0.0256(2) 0.0958(2) 0.0369(8) Uani 1 1 d .
H5 H 0.2203 -0.0084 0.0587 0.044 Uiso 1 1 calc R
C6 C 0.2448(3) 0.1714(2) 0.32549(19) 0.0362(8) Uani 1 1 d .
C7 C 0.3162(3) 0.2351(2) 0.4346(2) 0.0411(8) Uani 1 1 d .
H7A H 0.2576 0.2695 0.4329 0.049 Uiso 1 1 calc R
H7B H 0.3693 0.2763 0.4388 0.049 Uiso 1 1 calc R
C8 C 0.3146(3) 0.1757(3) 0.5000 0.0370(11) Uani 1 2 d S
H8A H 0.2573 0.1394 0.5000 0.044 Uiso 1 2 calc SR
H8B H 0.3698 0.1367 0.5000 0.044 Uiso 1 2 calc SR

loop_
_atom_site_aniso_label
_atom_site_aniso_U_11
_atom_site_aniso_U_22
_atom_site_aniso_U_33
_atom_site_aniso_U_23
_atom_site_aniso_U_13
_atom_site_aniso_U_12
Cd1 0.0368(3) 0.0382(3) 0.0349(3) 0.000 0.000 -0.0001(2)
O1 0.0333(18) 0.049(2) 0.039(2) 0.000 0.000 0.0130(15)
O2 0.0449(15) 0.0446(14) 0.0380(14) -0.0103(12) -0.0091(11) -0.0071(12)
O3 0.041(3) 0.043(3) 0.039(3) -0.008(2) -0.008(2) 0.011(2)
O4 0.038(4) 0.045(4) 0.048(4) 0.000 0.001(4) 0.000
O5 0.047(3) 0.048(3) 0.046(3) -0.007(2) -0.002(3) -0.011(3)
O6 0.040(4) 0.038(4) 0.052(5) 0.000 0.000 -0.007(4)
N1 0.0387(15) 0.0422(16) 0.0382(17) -0.0064(13) 0.0060(13) -0.0075(13)
N2 0.0409(17) 0.0488(17) 0.0399(19) 0.0015(14) -0.0096(13) -0.0121(14)
N3 0.0466(17) 0.0413(16) 0.0367(17) 0.0021(13) -0.0132(14) -0.0169(14)
N4 0.041(4) 0.048(4) 0.050(4) 0.000 0.000 0.000
N5 0.043(3) 0.051(4) 0.042(4) 0.000 0.000 -0.017(3)
C1 0.0267(15) 0.0322(16) 0.0354(19) 0.0026(14) -0.0040(14) -0.0120(13)
C2 0.0378(19) 0.0444(19) 0.037(2) -0.0087(16) 0.0038(16) -0.0127(16)
C3 0.0415(19) 0.044(2) 0.040(2) 0.0035(17) -0.0033(17) -0.0163(16)
C4 0.0301(15) 0.0306(15) 0.0362(18) 0.0047(14) -0.0029(15) -0.0099(13)
C5 0.0379(18) 0.0374(18) 0.0354(19) -0.0077(15) 0.0010(15) -0.0131(14)
C6 0.0433(19) 0.0286(16) 0.0366(19) 0.0047(14) -0.0182(17) -0.0130(15)
C7 0.0444(19) 0.0374(18) 0.041(2) -0.0032(16) -0.0181(17) -0.0132(16)
C8 0.031(2) 0.035(2) 0.045(3) 0.000 0.000 -0.011(2)

loop_
_atom_type_symbol
_atom_type_description
_atom_type_scat_dispersion_real
_atom_type_scat_dispersion_imag
_atom_type_scat_source
C C 0.0033 0.0016 'International Tables Vol C Tables 4.2.6.8 and 6.1.1.4'
H H 0.0000 0.0000 'International Tables Vol C Tables 4.2.6.8 and 6.1.1.4'
N N 0.0061 0.0033 'International Tables Vol C Tables 4.2.6.8 and 6.1.1.4'
O O 0.0106 0.0060 'International Tables Vol C Tables 4.2.6.8 and 6.1.1.4'
Cd Cd -0.8075 1.2024 'International Tables Vol C Tables 4.2.6.8 and 6.1.1.4'

loop_
_geom_angle_atom_site_label_1
_geom_angle_atom_site_label_2
_geom_angle_atom_site_label_3
_geom_angle
_geom_angle_site_symmetry_1
_geom_angle_site_symmetry_3
N1 Cd1 N1 180.0(2) 9 .
N1 Cd1 N1 95.86(14) 9 2
N1 Cd1 N1 84.14(14) . 2
N1 Cd1 N1 84.14(14) 9 10
N1 Cd1 N1 95.86(14) . 10
N1 Cd1 N1 180.0(2) 2 10
N1 Cd1 O1 89.23(9) 9 .
N1 Cd1 O1 90.77(9) . .
N1 Cd1 O1 89.23(9) 2 .
N1 Cd1 O1 90.77(9) 10 .
N1 Cd1 O1 90.77(9) 9 9
N1 Cd1 O1 89.23(9) . 9
N1 Cd1 O1 90.77(9) 2 9
N1 Cd1 O1 89.23(9) 10 9
O1 Cd1 O1 180.00(15) . 9
Cd1 O1 H101 109.4 . .
O4 O3 N4 62.1(4) . .
O4 O3 O3 118.5(4) . 8_445
N4 O3 O3 57.2(2) . 8_445
O3 O4 O3 120.6(7) 7_545 .
O3 O4 N4 60.3(4) 7_545 .
O3 O4 N4 60.3(4) . .
O5 O5 N5 67.7(2) 2_675 .
O5 O5 O6 112.7(5) 2_675 9_676
N5 O5 O6 50.9(3) . 9_676
N5 O6 O5 58.7(3) . 9_676
N5 O6 O5 58.7(3) . 2_675
O5 O6 O5 114.1(7) 9_676 2_675
C1 N1 C5 119.8(3) . .
C1 N1 Cd1 117.7(2) . .
C5 N1 Cd1 122.5(2) . .
C6 N2 C3 127.4(3) . .
C6 N2 H2A 116.3 . .
C3 N2 H2A 116.3 . .
C6 N3 C7 117.7(3) . .
C6 N3 H3 121.1 . .
C7 N3 H3 121.1 . .
O3 N4 O3 170.6(5) 8_445 7_545
O3 N4 O3 115.2(5) 8_445 2_655
O3 N4 O3 65.6(5) 7_545 2_655
O3 N4 O3 65.6(5) 8_445 .
O3 N4 O3 115.2(5) 7_545 .
O3 N4 O3 170.6(5) 2_655 .
O3 N4 O4 57.6(2) 8_445 2_655
O3 N4 O4 122.4(2) 7_545 2_655
O3 N4 O4 57.6(2) 2_655 2_655
O3 N4 O4 122.4(2) . 2_655
O3 N4 O4 122.4(2) 8_445 .
O3 N4 O4 57.6(2) 7_545 .
O3 N4 O4 122.4(2) 2_655 .
O3 N4 O4 57.6(2) . .
O4 N4 O4 180.0 2_655 .
O6 N5 O6 180.000(2) 9_676 .
O6 N5 O5 70.4(2) 9_676 10_556
O6 N5 O5 109.6(2) . 10_556
O6 N5 O5 109.6(2) 9_676 2_675
O6 N5 O5 70.4(2) . 2_675
O5 N5 O5 180.000(2) 10_556 2_675
O6 N5 O5 70.4(2) 9_676 .
O6 N5 O5 109.6(2) . .
O5 N5 O5 135.5(4) 10_556 .
O5 N5 O5 44.5(4) 2_675 .
O6 N5 O5 109.6(2) 9_676 9_676
O6 N5 O5 70.4(2) . 9_676
O5 N5 O5 44.5(4) 10_556 9_676
O5 N5 O5 135.5(4) 2_675 9_676
O5 N5 O5 180.000(2) . 9_676
N1 C1 C2 120.3(3) . .
N1 C1 H1 119.9 . .
C2 C1 H1 119.9 . .
C1 C2 C3 119.5(3) . .
C1 C2 H2 120.3 . .
C3 C2 H2 120.3 . .
C4 C3 C2 120.2(3) . .
C4 C3 N2 117.2(3) . .
C2 C3 N2 122.6(4) . .
C3 C4 C5 120.5(3) . .
C3 C4 H4 119.7 . .
C5 C4 H4 119.7 . .
C4 C5 N1 119.8(3) . .
C4 C5 H5 120.1 . .
N1 C5 H5 120.1 . .
O2 C6 N2 124.7(3) . .
O2 C6 N3 126.0(3) . .
N2 C6 N3 109.3(3) . .
N3 C7 C8 111.1(3) . .
N3 C7 H7A 109.4 . .
C8 C7 H7A 109.4 . .
N3 C7 H7B 109.4 . .
C8 C7 H7B 109.4 . .
H7A C7 H7B 108.0 . .
C7 C8 C7 106.2(4) 10_556 .
C7 C8 H8A 110.5 10_556 .
C7 C8 H8A 110.5 . .
C7 C8 H8B 110.5 10_556 .
C7 C8 H8B 110.5 . .
H8A C8 H8B 108.7 . .

loop_
_geom_bond_atom_site_label_1
_geom_bond_atom_site_label_2
_geom_bond_distance
_geom_bond_site_symmetry_2
Cd1 N1 2.342(3) 9
Cd1 N1 2.342(3) .
Cd1 N1 2.342(3) 2
Cd1 N1 2.342(3) 10
Cd1 O1 2.348(3) .
Cd1 O1 2.348(3) 9
O1 H101 0.9601 .
O2 C6 1.189(4) .
O3 O4 1.209(6) .
O3 N4 1.244(5) .
O3 O3 1.348(10) 8_445
O4 O3 1.209(6) 7_545
O4 N4 1.265(7) .
O5 O5 0.956(9) 2_675
O5 N5 1.263(5) .
O5 O6 1.393(6) 9_676
O6 N5 1.148(7) .
O6 O5 1.393(6) 9_676
O6 O5 1.393(6) 2_675
N1 C1 1.386(4) .
N1 C5 1.392(5) .
N2 C6 1.365(5) .
N2 C3 1.425(5) .
N2 H2A 0.8800 .
N3 C6 1.410(4) .
N3 C7 1.482(5) .
N3 H3 0.8800 .
N4 O3 1.244(5) 8_445
N4 O3 1.244(5) 7_545
N4 O3 1.244(5) 2_655
N4 O4 1.265(7) 2_655
N5 O6 1.148(7) 9_676
N5 O5 1.263(5) 10_556
N5 O5 1.263(5) 2_675
N5 O5 1.263(5) 9_676
C1 C2 1.391(5) .
C1 H1 0.9500 .
C2 C3 1.394(5) .
C2 H2 0.9500 .
C3 C4 1.374(5) .
C4 C5 1.387(5) .
C4 H4 0.9500 .
C5 H5 0.9500 .
C7 C8 1.522(5) .
C7 H7A 0.9900 .
C7 H7B 0.9900 .
C8 C7 1.522(5) 10_556
C8 H8A 0.9900 .
C8 H8B 0.9900 .

loop_
_geom_hbond_atom_site_label_D
_geom_hbond_atom_site_label_H
_geom_hbond_atom_site_label_A
_geom_hbond_distance_DH
_geom_hbond_distance_HA
_geom_hbond_distance_DA
_geom_hbond_angle_DHA
_geom_hbond_site_symmetry_A
N2 H2A O3 0.88 1.89 2.646(6) 142.4 .
N2 H2A O4 0.88 2.53 3.395(4) 167.9 .
C2 H2 O2 0.95 2.25 2.858(4) 121.0 .
C4 H4 O3 0.95 2.50 3.206(6) 131.1 .
C7 H7A O2 0.99 2.46 2.826(4) 101.3 .
O1 H101 O2 0.96 2.47 3.293(3) 143.7 7_445

loop_
_geom_torsion_atom_site_label_1
_geom_torsion_atom_site_label_2
_geom_torsion_atom_site_label_3
_geom_torsion_atom_site_label_4
_geom_torsion
_geom_torsion_site_symmetry_1
_geom_torsion_site_symmetry_4
N4 O3 O4 O3 0.0 . 7_545
O3 O3 O4 O3 -9.8(5) 8_445 7_545
O3 O3 O4 N4 -9.8(5) 8_445 .
N1 Cd1 N1 C1 164.5(2) 9 .
N1 Cd1 N1 C1 -49.8(2) 2 .
N1 Cd1 N1 C1 130.2(2) 10 .
O1 Cd1 N1 C1 39.4(2) . .
O1 Cd1 N1 C1 -140.6(2) 9 .
N1 Cd1 N1 C5 -15.3(3) 9 .
N1 Cd1 N1 C5 130.5(3) 2 .
N1 Cd1 N1 C5 -49.5(3) 10 .
O1 Cd1 N1 C5 -140.4(3) . .
O1 Cd1 N1 C5 39.6(3) 9 .
O4 O3 N4 O3 -169.7(5) . 8_445
O4 O3 N4 O3 0.0 . 7_545
O3 O3 N4 O3 169.7(5) 8_445 7_545
O4 O3 N4 O3 92.98(15) . 2_655
O3 O3 N4 O3 -97.3(4) 8_445 2_655
O4 O3 N4 O4 180.0 . 2_655
O3 O3 N4 O4 -10.3(5) 8_445 2_655
O3 O3 N4 O4 169.7(5) 8_445 .
O3 O4 N4 O3 -168.9(6) 7_545 8_445
O3 O4 N4 O3 11.1(6) . 8_445
O3 O4 N4 O3 180.0 . 7_545
O3 O4 N4 O3 11.1(6) 7_545 2_655
O3 O4 N4 O3 -168.9(6) . 2_655
O3 O4 N4 O3 180.0 7_545 .
O3 O4 N4 O4 -174(100) 7_545 2_655
O3 O4 N4 O4 6(100) . 2_655
O5 O6 N5 O6 -100.8(3) 9_676 9_676
O5 O6 N5 O6 100.8(3) 2_675 9_676
O5 O6 N5 O5 -21.6(6) 9_676 10_556
O5 O6 N5 O5 180.000(2) 2_675 10_556
O5 O6 N5 O5 158.4(6) 9_676 2_675
O5 O6 N5 O5 180.000(2) 9_676 .
O5 O6 N5 O5 21.6(6) 2_675 .
O5 O6 N5 O5 -158.4(6) 2_675 9_676
O5 O5 N5 O6 150.4(8) 2_675 9_676
O5 O5 N5 O6 -29.6(8) 2_675 .
O6 O5 N5 O6 180.000(2) 9_676 .
O5 O5 N5 O5 180.000(5) 2_675 10_556
O6 O5 N5 O5 29.6(8) 9_676 10_556
O6 O5 N5 O5 -150.4(8) 9_676 2_675
O5 O5 N5 O5 -80(100) 2_675 9_676
O6 O5 N5 O5 129.7(10) 9_676 9_676
C5 N1 C1 C2 -0.8(5) . .
Cd1 N1 C1 C2 179.5(2) . .
N1 C1 C2 C3 0.9(5) . .
C1 C2 C3 C4 -0.5(5) . .
C1 C2 C3 N2 177.4(3) . .
C6 N2 C3 C4 -169.3(3) . .
C6 N2 C3 C2 12.8(6) . .
C2 C3 C4 C5 -0.1(5) . .
N2 C3 C4 C5 -178.1(3) . .
C3 C4 C5 N1 0.3(5) . .
C1 N1 C5 C4 0.2(5) . .
Cd1 N1 C5 C4 179.9(2) . .
C3 N2 C6 O2 -3.2(6) . .
C3 N2 C6 N3 174.7(3) . .
C7 N3 C6 O2 -10.2(5) . .
C7 N3 C6 N2 171.9(3) . .
C6 N3 C7 C8 102.5(4) . .
N3 C7 C8 C7 173.5(2) . 10_556
